data_7117011
loop_
_publ_author_name
'Eller, Christina'
'Kehr, Gerald'
'Daniliuc, Constantin G.'
'Stephan, Douglas W.'
'Erker, Gerhard'

_publ_section_title
;
 Thiophene synthesis via 1,1-carboboration
;
_journal_coden_ASTM CHCOFS
_journal_issue 33
_journal_name_full
;
 Chemical Communications (Cambridge, United Kingdom)
;
_journal_page_first 7226
_journal_page_last 7229
_journal_paper_doi 10.1039/c5cc01806d
_journal_volume 51
_journal_year 2015
_chemical_formula_sum 'C25 H21 B F10 S'
_chemical_formula_weight 554.29
_space_group_IT_number 14
_symmetry_cell_setting monoclinic
_symmetry_space_group_name_Hall '-P 2ybc'
_symmetry_space_group_name_H-M 'P 1 21/c 1'
_atom_sites_solution_hydrogens geom
_atom_sites_solution_primary direct
_atom_sites_solution_secondary difmap
_audit_creation_method SHELXL-97
_audit_update_record
;
2015-01-22 deposited with the CCDC.
2015-03-19 downloaded from the CCDC.
;
_cell_angle_alpha 90.00
_cell_angle_beta 91.753(1)
_cell_angle_gamma 90.00
_cell_formula_units_Z 4
_cell_length_a 13.6064(2)
_cell_length_b 16.1319(3)
_cell_length_c 11.0230(2)
_cell_measurement_reflns_used 5312
_cell_measurement_temperature 223(2)
_cell_measurement_theta_max 28.28
_cell_measurement_theta_min 4.08
_cell_volume 2418.38(7)
_computing_cell_refinement 'Collect (Nonius B.V., 1998)'
_computing_data_collection 'Collect (Nonius B.V., 1998)'
_computing_data_reduction 'Denzo-SMN (Otwinowski & Minor, 1997)'
_computing_molecular_graphics 'XP (BrukerAXS, 2000)'
_computing_publication_material 'SHELXL-97 (Sheldrick, 1997)'
_computing_structure_refinement 'SHELXL-97 (Sheldrick, 1997)'
_computing_structure_solution 'SHELXS-97 (Sheldrick, 1990)'
_diffrn_ambient_temperature 223(2)
_diffrn_measured_fraction_theta_full 0.981
_diffrn_measured_fraction_theta_max 0.981
_diffrn_measurement_device_type 'Nonius KappaCCD APEXII'
_diffrn_measurement_method '\w and \f scans'
_diffrn_radiation_monochromator 'Montel mirror'
_diffrn_radiation_source 'rotating anode Nonius FR591'
_diffrn_radiation_type MoK\a
_diffrn_radiation_wavelength 0.71073
_diffrn_reflns_av_R_equivalents 0.036
_diffrn_reflns_av_sigmaI/netI 0.0304
_diffrn_reflns_limit_h_max 17
_diffrn_reflns_limit_h_min -16
_diffrn_reflns_limit_k_max 20
_diffrn_reflns_limit_k_min -18
_diffrn_reflns_limit_l_max 13
_diffrn_reflns_limit_l_min -13
_diffrn_reflns_number 16524
_diffrn_reflns_theta_full 26.37
_diffrn_reflns_theta_max 26.37
_diffrn_reflns_theta_min 4.23
_exptl_absorpt_coefficient_mu 0.224
_exptl_absorpt_correction_T_max 0.9845
_exptl_absorpt_correction_T_min 0.9358
_exptl_absorpt_correction_type multi-scan
_exptl_absorpt_process_details 'Denzo (Otwinowski, Borek, Majewski & Minor, 2003)'
_exptl_crystal_colour yellow
_exptl_crystal_density_diffrn 1.522
_exptl_crystal_density_method 'not measured'
_exptl_crystal_description plate
_exptl_crystal_F_000 1128
_exptl_crystal_size_max 0.30
_exptl_crystal_size_mid 0.17
_exptl_crystal_size_min 0.07
_refine_diff_density_max 0.300
_refine_diff_density_min -0.201
_refine_diff_density_rms 0.041
_refine_ls_extinction_method none
_refine_ls_goodness_of_fit_ref 1.058
_refine_ls_hydrogen_treatment constr
_refine_ls_matrix_type full
_refine_ls_number_parameters 341
_refine_ls_number_reflns 4848
_refine_ls_number_restraints 0
_refine_ls_restrained_S_all 1.058
_refine_ls_R_factor_all 0.0545
_refine_ls_R_factor_gt 0.0446
_refine_ls_shift/su_max 0.000
_refine_ls_shift/su_mean 0.000
_refine_ls_structure_factor_coef Fsqd
_refine_ls_weighting_details 'calc w=1/[\s^2^(Fo^2^)+(0.0299P)^2^+1.8514P] where P=(Fo^2^+2Fc^2^)/3'
_refine_ls_weighting_scheme calc
_refine_ls_wR_factor_gt 0.1004
_refine_ls_wR_factor_ref 0.1069
_reflns_number_gt 4083
_reflns_number_total 4848
_reflns_threshold_expression >2sigma(I)
_cod_data_source_file c5cc01806d2.cif
_cod_data_source_block erk7500
_cod_original_sg_symbol_H-M P21/c
_cod_database_code 7117011

loop_
_symmetry_equiv_pos_as_xyz
'x, y, z'
'-x, y+1/2, -z+1/2'
'-x, -y, -z'
'x, -y-1/2, z-1/2'

loop_
_atom_site_label
_atom_site_type_symbol
_atom_site_fract_x
_atom_site_fract_y
_atom_site_fract_z
_atom_site_U_iso_or_equiv
_atom_site_adp_type
_atom_site_occupancy
_atom_site_symmetry_multiplicity
_atom_site_calc_flag
_atom_site_refinement_flags
_atom_site_disorder_assembly
_atom_site_disorder_group
S1 S 0.26051(4) 0.23168(3) 0.83048(5) 0.03572(14) Uani 1 1 d . . .
C1 C 0.15908(14) 0.25777(12) 0.74059(18) 0.0338(4) Uani 1 1 d . . .
C2 C 0.16237(14) 0.33985(12) 0.71094(18) 0.0341(4) Uani 1 1 d . . .
C3 C 0.24849(14) 0.38242(12) 0.76124(17) 0.0322(4) Uani 1 1 d . . .
C4 C 0.30770(14) 0.33103(12) 0.83032(17) 0.0320(4) Uani 1 1 d . . .
C5 C 0.08377(15) 0.19128(13) 0.7043(2) 0.0387(5) Uani 1 1 d . . .
C6 C 0.1185(2) 0.10532(15) 0.7448(3) 0.0634(7) Uani 1 1 d . . .
H6A H 0.1802 0.0925 0.7073 0.095 Uiso 1 1 calc R . .
H6B H 0.0695 0.0644 0.7206 0.095 Uiso 1 1 calc R . .
H6C H 0.1278 0.1045 0.8324 0.095 Uiso 1 1 calc R . .
C7 C -0.01516(17) 0.20897(17) 0.7620(2) 0.0552(6) Uani 1 1 d . . .
H7A H -0.0074 0.2056 0.8497 0.083 Uiso 1 1 calc R . .
H7B H -0.0633 0.1684 0.7338 0.083 Uiso 1 1 calc R . .
H7C H -0.0374 0.2641 0.7392 0.083 Uiso 1 1 calc R . .
C8 C 0.0704(2) 0.18857(17) 0.5661(2) 0.0559(6) Uani 1 1 d . . .
H8A H 0.0393 0.2394 0.5379 0.084 Uiso 1 1 calc R . .
H8B H 0.0293 0.1417 0.5431 0.084 Uiso 1 1 calc R . .
H8C H 0.1341 0.1829 0.5298 0.084 Uiso 1 1 calc R . .
C9 C 0.40542(15) 0.34608(13) 0.89780(19) 0.0384(5) Uani 1 1 d . . .
C10 C 0.44124(18) 0.43384(16) 0.8803(3) 0.0581(7) Uani 1 1 d . . .
H10A H 0.4410 0.4467 0.7943 0.087 Uiso 1 1 calc R . .
H10B H 0.5075 0.4392 0.9143 0.087 Uiso 1 1 calc R . .
H10C H 0.3981 0.4720 0.9211 0.087 Uiso 1 1 calc R . .
C11 C 0.3941(2) 0.3296(2) 1.0333(2) 0.0761(9) Uani 1 1 d . . .
H11A H 0.4571 0.3368 1.0755 0.114 Uiso 1 1 calc R . .
H11B H 0.3712 0.2732 1.0448 0.114 Uiso 1 1 calc R . .
H11C H 0.3468 0.3681 1.0655 0.114 Uiso 1 1 calc R . .
C12 C 0.48328(18) 0.28689(18) 0.8481(3) 0.0701(9) Uani 1 1 d . . .
H12A H 0.4882 0.2953 0.7613 0.105 Uiso 1 1 calc R . .
H12B H 0.4642 0.2300 0.8636 0.105 Uiso 1 1 calc R . .
H12C H 0.5464 0.2980 0.8879 0.105 Uiso 1 1 calc R . .
C13 C 0.08474(17) 0.38711(15) 0.6389(2) 0.0503(6) Uani 1 1 d . . .
H13A H 0.1039 0.3915 0.5551 0.075 Uiso 1 1 calc R . .
H13B H 0.0779 0.4422 0.6728 0.075 Uiso 1 1 calc R . .
H13C H 0.0225 0.3580 0.6423 0.075 Uiso 1 1 calc R . .
B1 B 0.26319(16) 0.47519(14) 0.7267(2) 0.0342(5) Uani 1 1 d . . .
C21 C 0.24980(15) 0.54846(12) 0.81914(18) 0.0353(4) Uani 1 1 d . . .
F22 F 0.36420(10) 0.63495(8) 0.72333(13) 0.0546(4) Uani 1 1 d . . .
C22 C 0.30117(15) 0.62247(13) 0.8130(2) 0.0404(5) Uani 1 1 d . . .
F23 F 0.34848(11) 0.75374(8) 0.88949(16) 0.0670(4) Uani 1 1 d . . .
C23 C 0.29515(17) 0.68444(13) 0.8985(2) 0.0467(5) Uani 1 1 d . . .
F24 F 0.22818(13) 0.73359(10) 1.07834(15) 0.0725(5) Uani 1 1 d . . .
C24 C 0.23450(18) 0.67430(14) 0.9944(2) 0.0487(6) Uani 1 1 d . . .
F25 F 0.11980(11) 0.59334(10) 1.09681(12) 0.0615(4) Uani 1 1 d . . .
C25 C 0.17995(17) 0.60320(14) 1.00393(19) 0.0434(5) Uani 1 1 d . . .
F26 F 0.13069(11) 0.47546(8) 0.92954(13) 0.0569(4) Uani 1 1 d . . .
C26 C 0.18790(16) 0.54217(13) 0.91728(19) 0.0389(5) Uani 1 1 d . . .
C31 C 0.28297(15) 0.49744(12) 0.59000(19) 0.0351(4) Uani 1 1 d . . .
F32 F 0.15411(10) 0.59540(9) 0.58321(12) 0.0531(4) Uani 1 1 d . . .
C32 C 0.22743(15) 0.55640(13) 0.5267(2) 0.0390(5) Uani 1 1 d . . .
F33 F 0.18217(11) 0.63245(10) 0.35092(13) 0.0611(4) Uani 1 1 d . . .
C33 C 0.23998(16) 0.57603(14) 0.4068(2) 0.0417(5) Uani 1 1 d . . .
F34 F 0.32572(11) 0.55521(11) 0.22798(12) 0.0643(4) Uani 1 1 d . . .
C34 C 0.31225(16) 0.53686(15) 0.34457(19) 0.0441(5) Uani 1 1 d . . .
F35 F 0.44180(11) 0.44060(10) 0.34236(13) 0.0618(4) Uani 1 1 d . . .
C35 C 0.37040(16) 0.47835(14) 0.4023(2) 0.0435(5) Uani 1 1 d . . .
F36 F 0.41373(10) 0.40159(8) 0.57360(13) 0.0544(4) Uani 1 1 d . . .
C36 C 0.35431(15) 0.45883(13) 0.5219(2) 0.0389(5) Uani 1 1 d . . .

loop_
_atom_site_aniso_label
_atom_site_aniso_U_11
_atom_site_aniso_U_22
_atom_site_aniso_U_33
_atom_site_aniso_U_23
_atom_site_aniso_U_13
_atom_site_aniso_U_12
S1 0.0373(3) 0.0286(2) 0.0409(3) 0.0030(2) -0.0040(2) -0.0006(2)
C1 0.0336(10) 0.0332(10) 0.0346(10) -0.0010(8) 0.0011(8) -0.0027(8)
C2 0.0345(10) 0.0321(10) 0.0355(10) 0.0014(8) -0.0021(8) -0.0016(8)
C3 0.0326(10) 0.0308(10) 0.0333(10) -0.0015(8) 0.0014(8) -0.0008(8)
C4 0.0324(10) 0.0300(9) 0.0336(10) -0.0011(8) 0.0012(8) 0.0000(8)
C5 0.0396(11) 0.0354(11) 0.0410(11) -0.0016(9) -0.0003(9) -0.0086(9)
C6 0.0680(17) 0.0368(13) 0.084(2) 0.0025(13) -0.0164(15) -0.0149(12)
C7 0.0463(13) 0.0636(16) 0.0562(15) -0.0076(12) 0.0087(11) -0.0192(12)
C8 0.0625(15) 0.0612(16) 0.0439(13) -0.0111(12) 0.0004(11) -0.0161(13)
C9 0.0355(10) 0.0394(11) 0.0398(11) -0.0023(9) -0.0060(8) 0.0001(9)
C10 0.0472(13) 0.0499(14) 0.0761(18) -0.0008(13) -0.0186(12) -0.0113(11)
C11 0.0642(18) 0.117(3) 0.0465(15) 0.0079(16) -0.0156(13) -0.0175(18)
C12 0.0403(13) 0.0603(17) 0.108(2) -0.0241(16) -0.0175(14) 0.0106(12)
C13 0.0423(12) 0.0430(12) 0.0646(16) 0.0128(11) -0.0154(11) -0.0033(10)
B1 0.0299(11) 0.0312(11) 0.0413(12) 0.0004(10) 0.0007(9) 0.0005(9)
C21 0.0394(11) 0.0299(10) 0.0365(10) 0.0004(8) -0.0001(8) 0.0017(8)
F22 0.0558(8) 0.0407(7) 0.0682(9) -0.0050(6) 0.0185(7) -0.0127(6)
C22 0.0379(11) 0.0349(11) 0.0485(12) -0.0004(9) 0.0008(9) 0.0029(9)
F23 0.0660(9) 0.0371(7) 0.0978(12) -0.0164(8) -0.0014(8) -0.0114(7)
C23 0.0460(12) 0.0301(11) 0.0632(15) -0.0069(10) -0.0096(11) 0.0012(9)
F24 0.0889(11) 0.0597(9) 0.0685(10) -0.0338(8) -0.0026(8) 0.0117(8)
C24 0.0539(14) 0.0415(12) 0.0500(13) -0.0152(11) -0.0105(11) 0.0134(11)
F25 0.0718(10) 0.0734(10) 0.0398(7) -0.0034(7) 0.0117(7) 0.0154(8)
C25 0.0477(12) 0.0488(13) 0.0337(11) 0.0000(10) 0.0004(9) 0.0139(10)
F26 0.0698(9) 0.0448(8) 0.0575(8) 0.0011(6) 0.0236(7) -0.0101(7)
C26 0.0450(12) 0.0323(10) 0.0393(11) 0.0028(9) 0.0012(9) 0.0012(9)
C31 0.0385(11) 0.0264(9) 0.0404(11) -0.0013(8) 0.0039(8) -0.0016(8)
F32 0.0545(8) 0.0530(8) 0.0523(8) 0.0049(6) 0.0102(6) 0.0208(6)
C32 0.0380(11) 0.0340(10) 0.0452(12) -0.0007(9) 0.0049(9) 0.0012(9)
F33 0.0601(9) 0.0690(10) 0.0538(8) 0.0182(7) -0.0043(7) 0.0140(7)
C33 0.0410(11) 0.0405(12) 0.0431(12) 0.0059(9) -0.0042(9) -0.0004(9)
F34 0.0675(9) 0.0853(11) 0.0404(8) 0.0126(7) 0.0089(7) 0.0021(8)
C34 0.0458(12) 0.0515(13) 0.0353(11) 0.0043(10) 0.0046(9) -0.0071(10)
F35 0.0617(9) 0.0657(10) 0.0592(9) -0.0021(7) 0.0244(7) 0.0120(7)
C35 0.0424(12) 0.0432(12) 0.0456(12) -0.0064(10) 0.0121(9) -0.0033(10)
F36 0.0601(8) 0.0459(8) 0.0578(8) 0.0063(6) 0.0109(7) 0.0204(6)
C36 0.0421(11) 0.0304(10) 0.0444(12) -0.0003(9) 0.0032(9) 0.0009(9)

loop_
_atom_type_symbol
_atom_type_description
_atom_type_scat_dispersion_real
_atom_type_scat_dispersion_imag
_atom_type_scat_source
C C 0.0033 0.0016 'International Tables Vol C Tables 4.2.6.8 and 6.1.1.4'
H H 0.0000 0.0000 'International Tables Vol C Tables 4.2.6.8 and 6.1.1.4'
B B 0.0013 0.0007 'International Tables Vol C Tables 4.2.6.8 and 6.1.1.4'
F F 0.0171 0.0103 'International Tables Vol C Tables 4.2.6.8 and 6.1.1.4'
S S 0.1246 0.1234 'International Tables Vol C Tables 4.2.6.8 and 6.1.1.4'

loop_
_geom_angle_atom_site_label_1
_geom_angle_atom_site_label_2
_geom_angle_atom_site_label_3
_geom_angle
_geom_angle_site_symmetry_1
_geom_angle_site_symmetry_3
C1 S1 C4 93.66(9) . .
C2 C1 C5 130.14(18) . .
C2 C1 S1 110.03(15) . .
C5 C1 S1 119.81(15) . .
C1 C2 C3 113.51(17) . .
C1 C2 C13 126.06(18) . .
C3 C2 C13 120.36(18) . .
C4 C3 C2 112.31(17) . .
C4 C3 B1 129.70(18) . .
C2 C3 B1 117.94(17) . .
C3 C4 C9 131.65(18) . .
C3 C4 S1 110.47(14) . .
C9 C4 S1 117.81(14) . .
C6 C5 C1 111.20(18) . .
C6 C5 C8 107.0(2) . .
C1 C5 C8 109.85(18) . .
C6 C5 C7 108.4(2) . .
C1 C5 C7 110.53(18) . .
C8 C5 C7 109.9(2) . .
C5 C6 H6A 109.5 . .
C5 C6 H6B 109.5 . .
H6A C6 H6B 109.5 . .
C5 C6 H6C 109.5 . .
H6A C6 H6C 109.5 . .
H6B C6 H6C 109.5 . .
C5 C7 H7A 109.5 . .
C5 C7 H7B 109.5 . .
H7A C7 H7B 109.5 . .
C5 C7 H7C 109.5 . .
H7A C7 H7C 109.5 . .
H7B C7 H7C 109.5 . .
C5 C8 H8A 109.5 . .
C5 C8 H8B 109.5 . .
H8A C8 H8B 109.5 . .
C5 C8 H8C 109.5 . .
H8A C8 H8C 109.5 . .
H8B C8 H8C 109.5 . .
C10 C9 C4 111.53(18) . .
C10 C9 C11 109.3(2) . .
C4 C9 C11 109.68(19) . .
C10 C9 C12 107.9(2) . .
C4 C9 C12 109.10(18) . .
C11 C9 C12 109.3(2) . .
C9 C10 H10A 109.5 . .
C9 C10 H10B 109.5 . .
H10A C10 H10B 109.5 . .
C9 C10 H10C 109.5 . .
H10A C10 H10C 109.5 . .
H10B C10 H10C 109.5 . .
C9 C11 H11A 109.5 . .
C9 C11 H11B 109.5 . .
H11A C11 H11B 109.5 . .
C9 C11 H11C 109.5 . .
H11A C11 H11C 109.5 . .
H11B C11 H11C 109.5 . .
C9 C12 H12A 109.5 . .
C9 C12 H12B 109.5 . .
H12A C12 H12B 109.5 . .
C9 C12 H12C 109.5 . .
H12A C12 H12C 109.5 . .
H12B C12 H12C 109.5 . .
C2 C13 H13A 109.5 . .
C2 C13 H13B 109.5 . .
H13A C13 H13B 109.5 . .
C2 C13 H13C 109.5 . .
H13A C13 H13C 109.5 . .
H13B C13 H13C 109.5 . .
C3 B1 C21 122.99(18) . .
C3 B1 C31 118.54(18) . .
C21 B1 C31 118.23(17) . .
C22 C21 C26 114.70(19) . .
C22 C21 B1 123.13(19) . .
C26 C21 B1 122.12(18) . .
F22 C22 C23 116.6(2) . .
F22 C22 C21 119.94(19) . .
C23 C22 C21 123.4(2) . .
F23 C23 C24 119.9(2) . .
F23 C23 C22 120.8(2) . .
C24 C23 C22 119.4(2) . .
F24 C24 C23 120.1(2) . .
F24 C24 C25 119.9(2) . .
C23 C24 C25 119.9(2) . .
F25 C25 C24 120.2(2) . .
F25 C25 C26 120.5(2) . .
C24 C25 C26 119.3(2) . .
F26 C26 C25 116.52(19) . .
F26 C26 C21 120.27(18) . .
C25 C26 C21 123.2(2) . .
C32 C31 C36 114.37(19) . .
C32 C31 B1 121.92(18) . .
C36 C31 B1 123.69(18) . .
F32 C32 C33 116.90(19) . .
F32 C32 C31 119.07(19) . .
C33 C32 C31 124.0(2) . .
F33 C33 C34 120.2(2) . .
F33 C33 C32 120.7(2) . .
C34 C33 C32 119.2(2) . .
F34 C34 C33 120.1(2) . .
F34 C34 C35 120.2(2) . .
C33 C34 C35 119.7(2) . .
F35 C35 C34 120.0(2) . .
F35 C35 C36 120.5(2) . .
C34 C35 C36 119.6(2) . .
F36 C36 C35 116.86(19) . .
F36 C36 C31 119.94(19) . .
C35 C36 C31 123.2(2) . .

loop_
_geom_bond_atom_site_label_1
_geom_bond_atom_site_label_2
_geom_bond_distance
_geom_bond_site_symmetry_2
S1 C1 1.726(2) .
S1 C4 1.727(2) .
C1 C2 1.365(3) .
C1 C5 1.528(3) .
C2 C3 1.453(3) .
C2 C13 1.509(3) .
C3 C4 1.371(3) .
C3 B1 1.559(3) .
C4 C9 1.523(3) .
C5 C6 1.527(3) .
C5 C8 1.529(3) .
C5 C7 1.533(3) .
C6 H6A 0.9700 .
C6 H6B 0.9700 .
C6 H6C 0.9700 .
C7 H7A 0.9700 .
C7 H7B 0.9700 .
C7 H7C 0.9700 .
C8 H8A 0.9700 .
C8 H8B 0.9700 .
C8 H8C 0.9700 .
C9 C10 1.512(3) .
C9 C11 1.529(3) .
C9 C12 1.540(3) .
C10 H10A 0.9700 .
C10 H10B 0.9700 .
C10 H10C 0.9700 .
C11 H11A 0.9700 .
C11 H11B 0.9700 .
C11 H11C 0.9700 .
C12 H12A 0.9700 .
C12 H12B 0.9700 .
C12 H12C 0.9700 .
C13 H13A 0.9700 .
C13 H13B 0.9700 .
C13 H13C 0.9700 .
B1 C21 1.575(3) .
B1 C31 1.580(3) .
C21 C22 1.386(3) .
C21 C26 1.395(3) .
F22 C22 1.344(3) .
C22 C23 1.378(3) .
F23 C23 1.338(3) .
C23 C24 1.370(4) .
F24 C24 1.336(3) .
C24 C25 1.372(3) .
F25 C25 1.340(3) .
C25 C26 1.378(3) .
F26 C26 1.337(2) .
C31 C32 1.390(3) .
C31 C36 1.392(3) .
F32 C32 1.348(2) .
C32 C33 1.374(3) .
F33 C33 1.341(2) .
C33 C34 1.371(3) .
F34 C34 1.337(2) .
C34 C35 1.375(3) .
F35 C35 1.338(2) .
C35 C36 1.379(3) .
F36 C36 1.343(2) .

loop_
_geom_torsion_atom_site_label_1
_geom_torsion_atom_site_label_2
_geom_torsion_atom_site_label_3
_geom_torsion_atom_site_label_4
_geom_torsion
_geom_torsion_site_symmetry_1
_geom_torsion_site_symmetry_2
_geom_torsion_site_symmetry_3
_geom_torsion_site_symmetry_4
C4 S1 C1 C2 0.55(16) . . . .
C4 S1 C1 C5 179.25(16) . . . .
C5 C1 C2 C3 -178.28(19) . . . .
S1 C1 C2 C3 0.2(2) . . . .
C5 C1 C2 C13 4.7(4) . . . .
S1 C1 C2 C13 -176.79(19) . . . .
C1 C2 C3 C4 -1.2(3) . . . .
C13 C2 C3 C4 176.03(19) . . . .
C1 C2 C3 B1 176.33(18) . . . .
C13 C2 C3 B1 -6.4(3) . . . .
C2 C3 C4 C9 178.2(2) . . . .
B1 C3 C4 C9 1.1(4) . . . .
C2 C3 C4 S1 1.6(2) . . . .
B1 C3 C4 S1 -175.60(17) . . . .
C1 S1 C4 C3 -1.23(16) . . . .
C1 S1 C4 C9 -178.43(16) . . . .
C2 C1 C5 C6 171.9(2) . . . .
S1 C1 C5 C6 -6.5(3) . . . .
C2 C1 C5 C8 53.7(3) . . . .
S1 C1 C5 C8 -124.71(19) . . . .
C2 C1 C5 C7 -67.7(3) . . . .
S1 C1 C5 C7 113.90(19) . . . .
C3 C4 C9 C10 -1.4(3) . . . .
S1 C4 C9 C10 175.05(17) . . . .
C3 C4 C9 C11 119.8(3) . . . .
S1 C4 C9 C11 -63.7(2) . . . .
C3 C4 C9 C12 -120.6(3) . . . .
S1 C4 C9 C12 55.9(2) . . . .
C4 C3 B1 C21 -74.2(3) . . . .
C2 C3 B1 C21 108.8(2) . . . .
C4 C3 B1 C31 111.5(2) . . . .
C2 C3 B1 C31 -65.5(2) . . . .
C3 B1 C21 C22 150.3(2) . . . .
C31 B1 C21 C22 -35.4(3) . . . .
C3 B1 C21 C26 -26.8(3) . . . .
C31 B1 C21 C26 147.5(2) . . . .
C26 C21 C22 F22 178.96(18) . . . .
B1 C21 C22 F22 1.6(3) . . . .
C26 C21 C22 C23 2.2(3) . . . .
B1 C21 C22 C23 -175.1(2) . . . .
F22 C22 C23 F23 1.4(3) . . . .
C21 C22 C23 F23 178.3(2) . . . .
F22 C22 C23 C24 -178.0(2) . . . .
C21 C22 C23 C24 -1.1(3) . . . .
F23 C23 C24 F24 0.3(3) . . . .
C22 C23 C24 F24 179.7(2) . . . .
F23 C23 C24 C25 -179.8(2) . . . .
C22 C23 C24 C25 -0.5(3) . . . .
F24 C24 C25 F25 0.5(3) . . . .
C23 C24 C25 F25 -179.3(2) . . . .
F24 C24 C25 C26 -179.4(2) . . . .
C23 C24 C25 C26 0.8(3) . . . .
F25 C25 C26 F26 2.1(3) . . . .
C24 C25 C26 F26 -178.04(19) . . . .
F25 C25 C26 C21 -179.43(19) . . . .
C24 C25 C26 C21 0.4(3) . . . .
C22 C21 C26 F26 176.58(18) . . . .
B1 C21 C26 F26 -6.1(3) . . . .
C22 C21 C26 C25 -1.8(3) . . . .
B1 C21 C26 C25 175.50(19) . . . .
C3 B1 C31 C32 127.6(2) . . . .
C21 B1 C31 C32 -46.9(3) . . . .
C3 B1 C31 C36 -50.4(3) . . . .
C21 B1 C31 C36 135.0(2) . . . .
C36 C31 C32 F32 177.77(18) . . . .
B1 C31 C32 F32 -0.4(3) . . . .
C36 C31 C32 C33 0.2(3) . . . .
B1 C31 C32 C33 -178.0(2) . . . .
F32 C32 C33 F33 1.0(3) . . . .
C31 C32 C33 F33 178.6(2) . . . .
F32 C32 C33 C34 -178.70(19) . . . .
C31 C32 C33 C34 -1.1(3) . . . .
F33 C33 C34 F34 0.4(3) . . . .
C32 C33 C34 F34 -179.9(2) . . . .
F33 C33 C34 C35 -179.2(2) . . . .
C32 C33 C34 C35 0.5(3) . . . .
F34 C34 C35 F35 1.1(3) . . . .
C33 C34 C35 F35 -179.2(2) . . . .
F34 C34 C35 C36 -178.7(2) . . . .
C33 C34 C35 C36 1.0(3) . . . .
F35 C35 C36 F36 0.6(3) . . . .
C34 C35 C36 F36 -179.7(2) . . . .
F35 C35 C36 C31 178.27(19) . . . .
C34 C35 C36 C31 -2.0(3) . . . .
C32 C31 C36 F36 178.95(18) . . . .
B1 C31 C36 F36 -2.9(3) . . . .
C32 C31 C36 C35 1.3(3) . . . .
B1 C31 C36 C35 179.5(2) . . . .
